data_2200365
loop_
_publ_author_name
'Nie, Jing-Jing'
'Xu, Duan-Jun'
'Wu, Jing-Yun'
'Chiang, Michael Y.'

_publ_section_title
;
 Redetermination of racemic tartaric acid monohydrate
;
_journal_issue 5
_journal_name_full 'Acta Crystallographica Section E'
_journal_page_first o428
_journal_page_last o429
_journal_paper_doi 10.1107/S1600536801006158
_journal_volume 57
_journal_year 2001
_chemical_formula_moiety 'C4 H6 O6, H2 O'
_chemical_formula_sum 'C4 H8 O7'
_chemical_formula_weight 168.10
_chemical_name_common 'Tartaric acid monohydrate'
_chemical_name_systematic
;
2,3-Dihydroxysuccinic acid monohydrate
;
_space_group_IT_number 2
_symmetry_cell_setting triclinic
_symmetry_space_group_name_Hall '-P 1'
_symmetry_space_group_name_H-M 'P -1'
_audit_creation_method SHELXL
_cell_angle_alpha 109.260(5)
_cell_angle_beta 99.862(5)
_cell_angle_gamma 96.108(5)
_cell_formula_units_Z 2
_cell_length_a 4.869(5)
_cell_length_b 8.052(5)
_cell_length_c 9.153(5)
_cell_measurement_reflns_used 16
_cell_measurement_temperature 293(2)
_cell_measurement_theta_max 9.9
_cell_measurement_theta_min 4.7
_cell_volume 328.6(4)
_computing_cell_refinement 'MSC/AFC Diffractometer Control Software'
_computing_data_collection
;
MSC/AFC Diffractometer Control Software
(Molecular Structure Corporation, 1992a)
;
_computing_data_reduction 'TEXSAN (Molecular Structure Corporation, 1992b)'
_computing_molecular_graphics 'XP (Siemens, 1994)'
_computing_structure_refinement 'SHELXL93 (Sheldrick, 1993)'
_computing_structure_solution 'SHELXS93 (Sheldrick, 1993)'
_diffrn_ambient_temperature 293(2)
_diffrn_measurement_device 'Rigaku AFC-7S'
_diffrn_measurement_method \w-2\q
_diffrn_radiation_monochromator graphite
_diffrn_radiation_source 'fine-focus sealed tube'
_diffrn_radiation_type MoK\a
_diffrn_radiation_wavelength .71069
_diffrn_reflns_av_R_equivalents .0000
_diffrn_reflns_av_sigmaI/netI .014
_diffrn_reflns_limit_h_max 5
_diffrn_reflns_limit_h_min -5
_diffrn_reflns_limit_k_max 9
_diffrn_reflns_limit_k_min 0
_diffrn_reflns_limit_l_max 9
_diffrn_reflns_limit_l_min -10
_diffrn_reflns_number 1145
_diffrn_reflns_theta_max 25.0
_diffrn_reflns_theta_min 2.9
_diffrn_standards_decay_% 1.4
_diffrn_standards_interval_count 150
_diffrn_standards_interval_time none
_diffrn_standards_number 3
_exptl_absorpt_coefficient_mu .17
_exptl_absorpt_correction_T_max .934
_exptl_absorpt_correction_T_min .888
_exptl_absorpt_correction_type '\y scan'
_exptl_absorpt_process_details '(North et al., 1968)'
_exptl_crystal_colour colourless
_exptl_crystal_density_diffrn 1.699
_exptl_crystal_density_method 'not measured'
_exptl_crystal_description prism
_exptl_crystal_F_000 176
_exptl_crystal_size_max .70
_exptl_crystal_size_mid .60
_exptl_crystal_size_min .40
_refine_diff_density_max .34
_refine_diff_density_min -.16
_refine_ls_extinction_coef .64(7)
_refine_ls_extinction_method 'SHELXL93 (Sheldrick, 1993)'
_refine_ls_goodness_of_fit_all 1.07
_refine_ls_goodness_of_fit_ref 1.09
_refine_ls_hydrogen_treatment noref
_refine_ls_matrix_type full
_refine_ls_number_parameters 102
_refine_ls_number_reflns 1145
_refine_ls_number_restraints 0
_refine_ls_restrained_S_all 1.07
_refine_ls_restrained_S_obs 1.09
_refine_ls_R_factor_all .043
_refine_ls_R_factor_gt .040
_refine_ls_shift/su_max <0.001
_refine_ls_shift/su_mean .000
_refine_ls_structure_factor_coef Fsqd
_refine_ls_weighting_details 'calc w = 1/[\s^2^(Fo^2^)+(0.0730P)^2^+0.1479P] where P = (Fo^2^+2Fc^2^)/3'
_refine_ls_weighting_scheme calc
_refine_ls_wR_factor_all .119
_refine_ls_wR_factor_ref .114
_reflns_number_gt 1040
_reflns_number_total 1145
_reflns_threshold_expression I>2\s(I)
_cod_data_source_file ya6020.cif
_cod_data_source_block I
_cod_depositor_comments
;
The following automatic conversions were performed:
'_symmetry_cell_setting' value 'Triclinic' changed to 'triclinic'
according to '/home/saulius/struct/CIF-dictionaries/cif_core.dic'
dictionary named 'cif_core.dic' version 2.4.1 from 2010-06-29.

Automatic conversion script
Id: cif_fix_enum 1527 2010-12-29 10:47:43Z saulius 

The following automatic conversions were performed:

'_symmetry_cell_setting' value 'Triclinic' changed to 'triclinic'
according to /home/saulius/struct/CIF-dictionaries/cif_core.dic
dictionary named 'cif_core.dic' version 2.4.1 from 2010-06-29.

Automatic conversion script
Id: cif_fix_values 1715 2011-07-08 13:25:40Z adriana 
;
_cod_database_code 2200365

loop_
_symmetry_equiv_pos_as_xyz
'x, y, z'
'-x, -y, -z'

loop_
_atom_site_aniso_label
_atom_site_aniso_U_11
_atom_site_aniso_U_22
_atom_site_aniso_U_33
_atom_site_aniso_U_12
_atom_site_aniso_U_13
_atom_site_aniso_U_23
O1 .0561(9) .0253(7) .0478(9) .0146(6) .0253(7) .0135(6)
O2 .0543(9) .0266(7) .0416(8) .0103(6) .0268(7) .0051(6)
O3 .0352(7) .0278(7) .0337(7) .0128(5) .0151(5) .0108(5)
O4 .0334(7) .0343(7) .0291(7) .0128(5) .0047(5) .0034(5)
O5 .0548(9) .0314(8) .0342(8) .0158(6) .0069(6) -.0007(6)
O6 .0482(8) .0288(7) .0372(8) .0177(6) .0089(6) .0099(6)
OW .0588(9) .0295(8) .0555(10) .0183(6) .0282(7) .0156(7)
C1 .0308(9) .0229(9) .0232(8) .0054(7) .0046(7) .0039(7)
C2 .0306(9) .0234(9) .0239(8) .0077(7) .0060(7) .0071(7)
C3 .0321(9) .0236(9) .0269(9) .0080(7) .0091(7) .0079(7)
C4 .0343(9) .0206(8) .0326(10) .0052(7) .0119(7) .0089(7)

loop_
_atom_site_label
_atom_site_fract_x
_atom_site_fract_y
_atom_site_fract_z
_atom_site_U_iso_or_equiv
_atom_site_thermal_displace_type
_atom_site_calc_flag
_atom_site_refinement_flags
_atom_site_occupancy
_atom_site_disorder_group
_atom_site_type_symbol
O1 .2091(3) .4357(2) .3708(2) .0406(4) Uani d . 1 . O
O2 -.0110(3) .2696(2) .4835(2) .0403(5) Uani d . 1 . O
O3 .4040(3) .1621(2) .19547(15) .0307(4) Uani d . 1 . O
O4 -.1667(3) -.0229(2) .14076(15) .0340(4) Uani d . 1 . O
O5 .1126(3) -.2886(2) .0393(2) .0430(5) Uani d . 1 . O
O6 .3946(3) -.2208(2) .2797(2) .0378(4) Uani d . 1 . O
OW .6175(3) .5052(2) .1831(2) .0450(5) Uani d . 1 . O
C1 .1529(4) .2952(2) .3925(2) .0268(4) Uani d . 1 . C
C2 .2829(3) .1338(2) .3169(2) .0260(5) Uani d . 1 . C
C3 .0594(4) -.0375(2) .2524(2) .0272(5) Uani d . 1 . C
C4 .1918(4) -.1979(2) .1776(2) .0287(5) Uani d . 1 . C
H2 -.0691 .3666 .5268 .080 Uiso d . 1 . H
H2C .4305 .1231 .3964 .080 Uiso d . 1 . H
H3 .5380 .1021 .1814 .080 Uiso d . 1 . H
H3C -.0136 -.0532 .3395 .080 Uiso d . 1 . H
H4 -.1660 -.0954 .0391 .080 Uiso d . 1 . H
H6 .4477 -.3273 .2410 .080 Uiso d . 1 . H
H1W .7133 .4556 .0990 .080 Uiso d . 1 . H
H2W .5156 .4088 .2015 .080 Uiso d . 1 . H

loop_
_atom_type_symbol
_atom_type_description
_atom_type_scat_dispersion_real
_atom_type_scat_dispersion_imag
_atom_type_scat_source
C C .0033 .0016 'International Tables Vol C Tables 4.2.6.8 and 6.1.1.4'
H H .0000 .0000 'International Tables Vol C Tables 4.2.6.8 and 6.1.1.4'
O O .0106 .0060 'International Tables Vol C Tables 4.2.6.8 and 6.1.1.4'

loop_
_geom_angle_atom_site_label_1
_geom_angle_atom_site_label_2
_geom_angle_atom_site_label_3
_geom_angle
_geom_angle_publ_flag
C1 O2 H2 109.1 ?
C2 O3 H3 109.5 ?
C3 O4 H4 111.4 ?
C4 O6 H6 111.9 ?
H1W OW H2W 108.2 ?
O1 C1 O2 124.9(2) yes
O1 C1 C2 121.6(2) ?
O2 C1 C2 113.54(15) ?
O3 C2 C1 108.47(14) yes
O3 C2 C3 111.51(14) yes
C1 C2 C3 110.67(15) yes
O3 C2 H2C 108.8 ?
C1 C2 H2C 108.6 ?
C3 C2 H2C 108.7 ?
O4 C3 C4 110.43(14) yes
O4 C3 C2 110.15(14) yes
C4 C3 C2 110.20(15) yes
O4 C3 H3C 108.6 ?
C4 C3 H3C 108.8 ?
C2 C3 H3C 108.7 ?
O5 C4 O6 126.4(2) yes
O5 C4 C3 121.3(2) ?
O6 C4 C3 112.24(15) ?

loop_
_geom_bond_atom_site_label_1
_geom_bond_atom_site_label_2
_geom_bond_site_symmetry_2
_geom_bond_distance
_geom_bond_publ_flag
O1 C1 . 1.223(2) yes
O2 C1 . 1.296(2) yes
O2 H2 . .8536 ?
O3 C2 . 1.413(2) yes
O3 H3 . .8545 ?
O4 C3 . 1.411(2) yes
O4 H4 . .9217 ?
O5 C4 . 1.203(2) yes
O6 C4 . 1.311(2) yes
O6 H6 . .8980 ?
OW H1W . .9641 ?
OW H2W . .9535 ?
C1 C2 . 1.516(2) yes
C2 C3 . 1.536(3) yes
C2 H2C . .964 ?
C3 C4 . 1.516(2) ?
C3 H3C . .965 ?

loop_
_geom_hbond_atom_site_label_D
_geom_hbond_atom_site_label_H
_geom_hbond_atom_site_label_A
_geom_hbond_site_symmetry_A
_geom_hbond_distance_DH
_geom_hbond_distance_HA
_geom_hbond_distance_DA
_geom_hbond_angle_DHA
_geom_hbond_publ_flag
O2 H2 O1 2_566 .854 1.828 2.680(2) 175.0 yes
O3 H3 O4 1_655 .854 1.861 2.714(3) 176.4 yes
O6 H6 OW 1_545 .898 1.643 2.526(2) 167.0 yes
OW H2W O3 . .954 1.983 2.891(2) 158.5 yes
OW H1W O5 2_655 .964 1.902 2.824(2) 159.2 yes
